data_2232679
loop_
_publ_author_name
'Liu, Guang-Xiang'

_publ_section_title
;
 1-(2,4-Dichlorobenzyl)pyridinium
 bis(2-sulfanylidene-1,3-dithiole-4,5-dithiolato-\k^2^<i>S</i>,<i>S</i>')nickelate(III)
;
_journal_coeditor_code GK2414
_journal_issue 12
_journal_name_full 'Acta Crystallographica Section E'
_journal_page_first m1654
_journal_paper_doi 10.1107/S1600536811045004
_journal_volume 67
_journal_year 2011
_chemical_formula_iupac '(C12 H10 Cl2 N) [Ni (C3 S5)2]'
_chemical_formula_moiety 'C12 H10 Cl2 N +, C6 Ni S10 -'
_chemical_formula_sum 'C18 H10 Cl2 N Ni S10'
_chemical_formula_weight 690.48
_chemical_name_systematic
;
1-(2,4-Dichlorobenzyl)pyridinium bis(2-sulfanylidene-1,3-dithiole-
4,5-dithiolato-\k^2^<i>S</i>,<i>S</i>')nickelate(III)
;
_space_group_IT_number 14
_symmetry_cell_setting monoclinic
_symmetry_space_group_name_Hall '-P 2ybc'
_symmetry_space_group_name_H-M 'P 1 21/c 1'
_atom_sites_solution_hydrogens geom
_atom_sites_solution_primary direct
_atom_sites_solution_secondary difmap
_audit_creation_method SHELXL-97
_cell_angle_alpha 90.00
_cell_angle_beta 107.2310(10)
_cell_angle_gamma 90.00
_cell_formula_units_Z 4
_cell_length_a 14.4614(5)
_cell_length_b 8.2158(3)
_cell_length_c 21.8894(8)
_cell_measurement_reflns_used 9920
_cell_measurement_temperature 293(2)
_cell_measurement_theta_max 27.55
_cell_measurement_theta_min 2.66
_cell_volume 2484.00(16)
_computing_cell_refinement 'SAINT (Bruker, 2000)'
_computing_data_collection 'SMART (Bruker, 2000)'
_computing_data_reduction 'SAINT (Bruker, 2000)'
_computing_molecular_graphics 'SHELXTL (Sheldrick, 2008)'
_computing_publication_material 'SHELXTL (Sheldrick, 2008)'
_computing_structure_refinement 'SHELXL97 (Sheldrick, 2008)'
_computing_structure_solution 'SHELXS97 (Sheldrick, 2008)'
_diffrn_ambient_temperature 293(2)
_diffrn_measured_fraction_theta_full 0.999
_diffrn_measured_fraction_theta_max 0.999
_diffrn_measurement_device_type 'Bruker SMART APEX CCD area-detector'
_diffrn_measurement_method 'phi and omega scans'
_diffrn_radiation_monochromator graphite
_diffrn_radiation_source 'sealed tube'
_diffrn_radiation_type MoK\a
_diffrn_radiation_wavelength 0.71073
_diffrn_reflns_av_R_equivalents 0.0846
_diffrn_reflns_av_sigmaI/netI 0.0445
_diffrn_reflns_limit_h_max 17
_diffrn_reflns_limit_h_min -14
_diffrn_reflns_limit_k_max 9
_diffrn_reflns_limit_k_min -9
_diffrn_reflns_limit_l_max 26
_diffrn_reflns_limit_l_min -26
_diffrn_reflns_number 18903
_diffrn_reflns_theta_full 25.50
_diffrn_reflns_theta_max 25.50
_diffrn_reflns_theta_min 1.95
_diffrn_standards_decay_% 0
_diffrn_standards_number 0
_exptl_absorpt_coefficient_mu 1.848
_exptl_absorpt_correction_T_max 0.8367
_exptl_absorpt_correction_T_min 0.6450
_exptl_absorpt_correction_type multi-scan
_exptl_absorpt_process_details '(SADABS; Bruker, 2000)'
_exptl_crystal_colour black
_exptl_crystal_density_diffrn 1.846
_exptl_crystal_density_method 'not measured'
_exptl_crystal_description needle
_exptl_crystal_F_000 1388
_exptl_crystal_size_max 0.26
_exptl_crystal_size_mid 0.12
_exptl_crystal_size_min 0.10
_refine_diff_density_max 0.587
_refine_diff_density_min -0.694
_refine_ls_extinction_coef 0.0070(5)
_refine_ls_extinction_expression Fc^*^=kFc[1+0.001xFc^2^\l^3^/sin(2\q)]^-1/4^
_refine_ls_extinction_method 'SHELXL97 (Sheldrick, 2008)'
_refine_ls_goodness_of_fit_ref 1.043
_refine_ls_hydrogen_treatment constr
_refine_ls_matrix_type full
_refine_ls_number_parameters 290
_refine_ls_number_reflns 4615
_refine_ls_number_restraints 0
_refine_ls_restrained_S_all 1.043
_refine_ls_R_factor_all 0.0395
_refine_ls_R_factor_gt 0.0335
_refine_ls_shift/su_max 0.000
_refine_ls_shift/su_mean 0.000
_refine_ls_structure_factor_coef Fsqd
_refine_ls_weighting_details 'calc w=1/[\s^2^(Fo^2^)+(0.0486P)^2^+0.8363P] where P=(Fo^2^+2Fc^2^)/3'
_refine_ls_weighting_scheme calc
_refine_ls_wR_factor_gt 0.0883
_refine_ls_wR_factor_ref 0.0924
_reflns_number_gt 3992
_reflns_number_total 4615
_reflns_threshold_expression I>2sigma(I)
_cod_data_source_file gk2414.cif
_cod_data_source_block I
_cod_original_cell_volume 2484.00(15)
_cod_original_sg_symbol_H-M 'P 21/c'
_cod_database_code 2232679
_cod_database_fobs_code 2232679

loop_
_symmetry_equiv_pos_as_xyz
'x, y, z'
'-x, y+1/2, -z+1/2'
'-x, -y, -z'
'x, -y-1/2, z-1/2'

loop_
_atom_site_type_symbol
_atom_site_label
_atom_site_fract_x
_atom_site_fract_y
_atom_site_fract_z
_atom_site_U_iso_or_equiv
_atom_site_adp_type
_atom_site_calc_flag
_atom_site_refinement_flags
_atom_site_occupancy
_atom_site_symmetry_multiplicity
Ni Ni1 0.11672(2) 0.16527(4) 0.035816(14) 0.03166(12) Uani d . 1 1
S S1 0.17227(5) -0.00117(9) 0.11477(3) 0.03781(17) Uani d . 1 1
S S2 -0.02108(5) 0.18995(9) 0.05446(3) 0.04024(18) Uani d . 1 1
S S3 -0.10016(4) 0.02836(9) 0.15211(3) 0.03853(18) Uani d . 1 1
S S4 0.07706(5) -0.14743(9) 0.20813(3) 0.03956(18) Uani d . 1 1
S S5 -0.07945(6) -0.17259(11) 0.26887(4) 0.0588(2) Uani d . 1 1
S S6 0.25347(5) 0.13324(9) 0.01601(3) 0.04044(18) Uani d . 1 1
S S7 0.06384(5) 0.33985(9) -0.04061(3) 0.03918(18) Uani d . 1 1
S S8 0.15951(5) 0.48291(9) -0.13470(3) 0.04262(19) Uani d . 1 1
S S9 0.33185(5) 0.28997(9) -0.08385(3) 0.04294(19) Uani d . 1 1
S S10 0.31807(6) 0.49623(10) -0.19673(4) 0.0494(2) Uani d . 1 1
C C1 0.07448(18) -0.0249(3) 0.14306(11) 0.0311(5) Uani d . 1 1
C C2 -0.00959(17) 0.0580(3) 0.11635(11) 0.0319(5) Uani d . 1 1
C C3 -0.03719(18) -0.1004(3) 0.21241(12) 0.0372(6) Uani d . 1 1
C C4 0.24237(18) 0.2678(3) -0.04584(11) 0.0337(5) Uani d . 1 1
C C5 0.16105(18) 0.3563(3) -0.07046(11) 0.0326(5) Uani d . 1 1
C C6 0.27173(19) 0.4270(3) -0.14143(12) 0.0375(6) Uani d . 1 1
C C7 0.47163(18) 0.4200(3) 0.30763(12) 0.0369(6) Uani d . 1 1
C C8 0.5031(2) 0.5037(3) 0.36482(13) 0.0424(7) Uani d . 1 1
H H8 0.5673 0.4975 0.3900 0.051 Uiso calc R 1 1
C C9 0.4369(2) 0.5968(4) 0.38364(13) 0.0427(6) Uani d . 1 1
C C10 0.3420(2) 0.6087(4) 0.34687(14) 0.0459(7) Uani d . 1 1
H H10 0.2983 0.6730 0.3599 0.055 Uiso calc R 1 1
C C11 0.3131(2) 0.5234(4) 0.29039(14) 0.0452(7) Uani d . 1 1
H H11 0.2489 0.5314 0.2653 0.054 Uiso calc R 1 1
C C12 0.37567(19) 0.4262(3) 0.26942(12) 0.0378(6) Uani d . 1 1
C C13 0.3383(2) 0.3300(3) 0.20858(13) 0.0446(7) Uani d . 1 1
H H13A 0.3840 0.2442 0.2077 0.054 Uiso calc R 1 1
H H13B 0.2773 0.2793 0.2076 0.054 Uiso calc R 1 1
C C14 0.3970(2) 0.4626(4) 0.12692(14) 0.0505(7) Uani d . 1 1
H H14 0.4570 0.4154 0.1461 0.061 Uiso calc R 1 1
C C15 0.3849(3) 0.5594(5) 0.07450(15) 0.0648(9) Uani d . 1 1
H H15 0.4362 0.5777 0.0579 0.078 Uiso calc R 1 1
C C16 0.2968(4) 0.6292(5) 0.04666(16) 0.0733(11) Uani d . 1 1
H H16 0.2878 0.6969 0.0113 0.088 Uiso calc R 1 1
C C17 0.2219(3) 0.5989(4) 0.07112(16) 0.0687(11) Uani d . 1 1
H H17 0.1614 0.6451 0.0522 0.082 Uiso calc R 1 1
C C18 0.2361(2) 0.5005(4) 0.12343(15) 0.0533(8) Uani d . 1 1
H H18 0.1851 0.4790 0.1400 0.064 Uiso calc R 1 1
Cl Cl1 0.55699(6) 0.30754(10) 0.28410(4) 0.0559(2) Uani d . 1 1
Cl Cl2 0.47396(7) 0.70086(12) 0.45557(4) 0.0695(3) Uani d . 1 1
N N1 0.32373(16) 0.4347(3) 0.15097(10) 0.0396(5) Uani d . 1 1

loop_
_atom_site_aniso_label
_atom_site_aniso_U_11
_atom_site_aniso_U_22
_atom_site_aniso_U_33
_atom_site_aniso_U_12
_atom_site_aniso_U_13
_atom_site_aniso_U_23
Ni1 0.02757(19) 0.0410(2) 0.02521(18) 0.00030(13) 0.00600(13) 0.00174(13)
S1 0.0295(3) 0.0497(4) 0.0341(3) 0.0068(3) 0.0091(3) 0.0074(3)
S2 0.0306(3) 0.0546(4) 0.0353(3) 0.0089(3) 0.0092(3) 0.0151(3)
S3 0.0270(3) 0.0512(4) 0.0370(4) 0.0023(3) 0.0087(3) 0.0107(3)
S4 0.0352(4) 0.0480(4) 0.0353(3) 0.0090(3) 0.0100(3) 0.0125(3)
S5 0.0494(5) 0.0755(6) 0.0598(5) 0.0147(4) 0.0289(4) 0.0336(4)
S6 0.0314(3) 0.0527(4) 0.0376(4) 0.0076(3) 0.0108(3) 0.0118(3)
S7 0.0300(3) 0.0521(4) 0.0365(3) 0.0072(3) 0.0114(3) 0.0102(3)
S8 0.0403(4) 0.0524(4) 0.0373(4) 0.0070(3) 0.0149(3) 0.0117(3)
S9 0.0341(4) 0.0571(5) 0.0409(4) 0.0063(3) 0.0161(3) 0.0082(3)
S10 0.0524(5) 0.0580(5) 0.0453(4) -0.0010(3) 0.0263(4) 0.0070(3)
C1 0.0312(13) 0.0358(13) 0.0250(11) 0.0017(10) 0.0060(10) 0.0011(10)
C2 0.0317(13) 0.0371(14) 0.0259(11) -0.0016(10) 0.0072(10) -0.0007(10)
C3 0.0309(13) 0.0436(15) 0.0351(13) -0.0004(11) 0.0067(11) 0.0040(12)
C4 0.0310(13) 0.0433(14) 0.0272(12) -0.0017(11) 0.0094(10) -0.0028(11)
C5 0.0334(13) 0.0395(14) 0.0255(12) -0.0016(11) 0.0097(10) 0.0009(10)
C6 0.0367(14) 0.0404(15) 0.0346(13) -0.0036(11) 0.0093(11) -0.0030(11)
C7 0.0343(14) 0.0400(15) 0.0369(13) -0.0001(11) 0.0116(11) 0.0064(11)
C8 0.0355(15) 0.0531(18) 0.0359(14) -0.0070(12) 0.0065(12) 0.0017(12)
C9 0.0455(16) 0.0477(16) 0.0350(14) -0.0146(13) 0.0120(12) -0.0065(12)
C10 0.0398(16) 0.0488(17) 0.0505(17) -0.0050(13) 0.0156(13) -0.0090(14)
C11 0.0291(14) 0.0540(18) 0.0481(16) -0.0027(12) 0.0045(12) -0.0045(13)
C12 0.0397(15) 0.0354(14) 0.0362(14) -0.0080(11) 0.0080(11) 0.0014(11)
C13 0.0484(17) 0.0397(15) 0.0416(15) -0.0063(12) 0.0070(13) -0.0025(12)
C14 0.0462(17) 0.067(2) 0.0377(15) 0.0049(15) 0.0109(13) -0.0032(14)
C15 0.078(3) 0.076(2) 0.0428(17) -0.004(2) 0.0214(17) 0.0046(17)
C16 0.115(3) 0.057(2) 0.0365(17) 0.000(2) 0.006(2) 0.0055(15)
C17 0.070(2) 0.059(2) 0.053(2) 0.0159(18) -0.0184(18) -0.0065(17)
C18 0.0400(17) 0.0571(19) 0.0533(18) 0.0019(14) -0.0008(14) -0.0100(15)
Cl1 0.0503(4) 0.0688(5) 0.0517(4) 0.0169(4) 0.0200(4) 0.0074(4)
Cl2 0.0677(6) 0.0911(7) 0.0480(5) -0.0198(5) 0.0144(4) -0.0287(4)
N1 0.0406(13) 0.0401(13) 0.0336(11) -0.0008(10) 0.0037(10) -0.0076(10)

loop_
_atom_type_symbol
_atom_type_description
_atom_type_scat_dispersion_real
_atom_type_scat_dispersion_imag
_atom_type_scat_source
C C 0.0033 0.0016 'International Tables Vol C Tables 4.2.6.8 and 6.1.1.4'
H H 0.0000 0.0000 'International Tables Vol C Tables 4.2.6.8 and 6.1.1.4'
N N 0.0061 0.0033 'International Tables Vol C Tables 4.2.6.8 and 6.1.1.4'
S S 0.1246 0.1234 'International Tables Vol C Tables 4.2.6.8 and 6.1.1.4'
Ni Ni 0.3393 1.1124 'International Tables Vol C Tables 4.2.6.8 and 6.1.1.4'
Cl Cl 0.1484 0.1585 'International Tables Vol C Tables 4.2.6.8 and 6.1.1.4'

loop_
_geom_angle_atom_site_label_1
_geom_angle_atom_site_label_2
_geom_angle_atom_site_label_3
_geom_angle
S2 Ni1 S6 178.26(3)
S2 Ni1 S1 93.06(3)
S6 Ni1 S1 86.45(3)
S2 Ni1 S7 87.10(3)
S6 Ni1 S7 93.46(3)
S1 Ni1 S7 177.67(3)
C1 S1 Ni1 102.09(8)
C2 S2 Ni1 102.27(9)
C3 S3 C2 97.68(12)
C3 S4 C1 97.25(12)
C4 S6 Ni1 101.67(9)
C5 S7 Ni1 101.78(9)
C6 S8 C5 96.99(12)
C6 S9 C4 97.61(12)
C2 C1 S1 120.93(19)
C2 C1 S4 116.16(19)
S1 C1 S4 122.87(14)
C1 C2 S2 121.51(19)
C1 C2 S3 115.69(19)
S2 C2 S3 122.71(15)
S5 C3 S3 124.54(16)
S5 C3 S4 122.34(16)
S3 C3 S4 113.12(14)
C5 C4 S6 121.83(19)
C5 C4 S9 115.77(19)
S6 C4 S9 122.29(15)
C4 C5 S7 121.21(19)
C4 C5 S8 116.37(19)
S7 C5 S8 122.40(15)
S10 C6 S9 122.42(16)
S10 C6 S8 124.40(16)
S9 C6 S8 113.18(15)
C8 C7 C12 121.9(3)
C8 C7 Cl1 117.4(2)
C12 C7 Cl1 120.7(2)
C9 C8 C7 118.3(3)
C9 C8 H8 120.8
C7 C8 H8 120.8
C10 C9 C8 121.7(3)
C10 C9 Cl2 118.9(2)
C8 C9 Cl2 119.3(2)
C9 C10 C11 118.4(3)
C9 C10 H10 120.8
C11 C10 H10 120.8
C10 C11 C12 122.6(3)
C10 C11 H11 118.7
C12 C11 H11 118.7
C11 C12 C7 117.1(2)
C11 C12 C13 119.9(2)
C7 C12 C13 123.0(3)
N1 C13 C12 111.7(2)
N1 C13 H13A 109.3
C12 C13 H13A 109.3
N1 C13 H13B 109.3
C12 C13 H13B 109.3
H13A C13 H13B 107.9
N1 C14 C15 120.8(3)
N1 C14 H14 119.6
C15 C14 H14 119.6
C14 C15 C16 119.4(3)
C14 C15 H15 120.3
C16 C15 H15 120.3
C15 C16 C17 119.5(3)
C15 C16 H16 120.3
C17 C16 H16 120.3
C16 C17 C18 119.8(3)
C16 C17 H17 120.1
C18 C17 H17 120.1
N1 C18 C17 120.0(3)
N1 C18 H18 120.0
C17 C18 H18 120.0
C14 N1 C18 120.5(3)
C14 N1 C13 120.2(2)
C18 N1 C13 119.3(3)

loop_
_geom_bond_atom_site_label_1
_geom_bond_atom_site_label_2
_geom_bond_distance
Ni1 S2 2.1589(7)
Ni1 S6 2.1624(7)
Ni1 S1 2.1633(7)
Ni1 S7 2.1640(7)
S1 C1 1.715(2)
S2 C2 1.704(2)
S3 C3 1.726(3)
S3 C2 1.731(2)
S4 C3 1.726(3)
S4 C1 1.736(2)
S5 C3 1.643(3)
S6 C4 1.718(3)
S7 C5 1.722(2)
S8 C6 1.734(3)
S8 C5 1.744(2)
S9 C6 1.721(3)
S9 C4 1.743(2)
S10 C6 1.649(3)
C1 C2 1.365(3)
C4 C5 1.352(4)
C7 C8 1.382(4)
C7 C12 1.393(4)
C7 Cl1 1.738(3)
C8 C9 1.381(4)
C8 H8 0.9300
C9 C10 1.374(4)
C9 Cl2 1.732(3)
C10 C11 1.374(4)
C10 H10 0.9300
C11 C12 1.384(4)
C11 H11 0.9300
C12 C13 1.505(4)
C13 N1 1.489(3)
C13 H13A 0.9700
C13 H13B 0.9700
C14 N1 1.335(4)
C14 C15 1.364(4)
C14 H14 0.9300
C15 C16 1.365(5)
C15 H15 0.9300
C16 C17 1.365(6)
C16 H16 0.9300
C17 C18 1.367(5)
C17 H17 0.9300
C18 N1 1.345(4)
C18 H18 0.9300

loop_
_geom_torsion_atom_site_label_1
_geom_torsion_atom_site_label_2
_geom_torsion_atom_site_label_3
_geom_torsion_atom_site_label_4
_geom_torsion
C12 C7 C8 C9 -0.5(4)
Cl1 C7 C8 C9 178.5(2)
C7 C8 C9 C10 -0.6(4)
C7 C8 C9 Cl2 179.2(2)
C8 C9 C10 C11 0.8(4)
Cl2 C9 C10 C11 -179.0(2)
C9 C10 C11 C12 0.2(4)
C10 C11 C12 C7 -1.3(4)
C10 C11 C12 C13 177.2(3)
C8 C7 C12 C11 1.5(4)
Cl1 C7 C12 C11 -177.6(2)
C8 C7 C12 C13 -176.9(3)
Cl1 C7 C12 C13 4.0(4)
C11 C12 C13 N1 77.2(3)
C7 C12 C13 N1 -104.5(3)
N1 C14 C15 C16 0.4(5)
C14 C15 C16 C17 -1.0(5)
C15 C16 C17 C18 0.6(5)
C16 C17 C18 N1 0.5(5)
C15 C14 N1 C18 0.7(4)
C15 C14 N1 C13 -179.4(3)
C17 C18 N1 C14 -1.1(4)
C17 C18 N1 C13 179.0(3)
C12 C13 N1 C14 86.7(3)
C12 C13 N1 C18 -93.4(3)
